data_7045022
loop_
_publ_author_name
'Costes, Jean-Pierre'
'Dahan, Fran\,coise'
'Vendier, Laure'
'Shova, Sergiu'
'Lorusso, Giulia'
'Evangelisti, Marco'

_publ_section_title
;
 Ni<sup>II</sup>-Ln<sup>III</sup> complexes with o-vanillin as the main
 ligand: syntheses, structures, magnetic and magnetocaloric properties.
;
_journal_issue 4
_journal_name_full 'Dalton transactions (Cambridge, England : 2003)'
_journal_page_first 1106
_journal_page_last 1116
_journal_paper_doi 10.1039/c7dt04293k
_journal_volume 47
_journal_year 2018
_chemical_formula_sum 'C22 H30 N3 Ni O17 Tb'
_chemical_formula_weight 826.12
_space_group_IT_number 14
_space_group_name_Hall '-P 2ybc'
_space_group_name_H-M_alt 'P 1 21/c 1'
_symmetry_cell_setting monoclinic
_symmetry_space_group_name_Hall '-P 2ybc'
_symmetry_space_group_name_H-M 'P 1 21/c 1'
_atom_sites_solution_hydrogens geom
_atom_sites_solution_primary direct
_atom_sites_solution_secondary difmap
_audit_creation_method SHELXL-97
_audit_update_record
;
2017-10-24 deposited with the CCDC.
2017-12-11 downloaded from the CCDC.
;
_cell_angle_alpha 90.00
_cell_angle_beta 93.34(3)
_cell_angle_gamma 90.00
_cell_formula_units_Z 4
_cell_length_a 9.5216(19)
_cell_length_b 16.757(3)
_cell_length_c 19.565(4)
_cell_measurement_temperature 293(2)
_cell_volume 3116.4(11)
_computing_structure_refinement 'SHELXL-97 (Sheldrick, 1997)'
_computing_structure_solution 'SHELXS-97 (Sheldrick, 1990)'
_diffrn_ambient_temperature 293(2)
_diffrn_measured_fraction_theta_full 0.998
_diffrn_measured_fraction_theta_max 0.998
_diffrn_radiation_monochromator graphite
_diffrn_radiation_source 'fine-focus sealed tube'
_diffrn_radiation_type MoK\a
_diffrn_radiation_wavelength 0.71073
_diffrn_reflns_av_R_equivalents 0.0620
_diffrn_reflns_av_sigmaI/netI 0.0742
_diffrn_reflns_limit_h_max 12
_diffrn_reflns_limit_h_min -11
_diffrn_reflns_limit_k_max 21
_diffrn_reflns_limit_k_min -21
_diffrn_reflns_limit_l_max 25
_diffrn_reflns_limit_l_min -25
_diffrn_reflns_number 25121
_diffrn_reflns_theta_full 27.50
_diffrn_reflns_theta_max 27.50
_diffrn_reflns_theta_min 3.15
_exptl_absorpt_coefficient_mu 2.933
_exptl_absorpt_correction_T_max 0.805
_exptl_absorpt_correction_T_min 0.760
_exptl_absorpt_correction_type multi-scan
_exptl_absorpt_process_details sadabs
_exptl_crystal_colour green
_exptl_crystal_density_diffrn 1.761
_exptl_crystal_density_method 'not measured'
_exptl_crystal_description prism
_exptl_crystal_F_000 1648
_exptl_crystal_size_max 0.35
_exptl_crystal_size_mid 0.075
_exptl_crystal_size_min 0.075
_refine_diff_density_max 1.200
_refine_diff_density_min -0.913
_refine_diff_density_rms 0.108
_refine_ls_extinction_method none
_refine_ls_goodness_of_fit_ref 1.009
_refine_ls_hydrogen_treatment constr
_refine_ls_matrix_type full
_refine_ls_number_parameters 403
_refine_ls_number_reflns 7149
_refine_ls_number_restraints 0
_refine_ls_restrained_S_all 1.009
_refine_ls_R_factor_all 0.0598
_refine_ls_R_factor_gt 0.0349
_refine_ls_shift/su_max 0.002
_refine_ls_shift/su_mean 0.000
_refine_ls_structure_factor_coef Fsqd
_refine_ls_weighting_details 'calc w=1/[\s^2^(Fo^2^)+(0.0020P)^2^+0.0000P] where P=(Fo^2^+2Fc^2^)/3'
_refine_ls_weighting_scheme calc
_refine_ls_wR_factor_gt 0.0450
_refine_ls_wR_factor_ref 0.0481
_reflns_number_gt 5037
_reflns_number_total 7149
_reflns_threshold_expression >2sigma(I)
_cod_data_source_file c7dt04293k2.cif
_cod_data_source_block 3
_cod_depositor_comments 'Adding full bibliography for 7045020--7045025.cif.'
_cod_original_cell_volume 3116.3(11)
_cod_original_sg_symbol_H-M P21/c
_cod_database_code 7045022

loop_
_symmetry_equiv_pos_as_xyz
'x, y, z'
'-x, y+1/2, -z+1/2'
'-x, -y, -z'
'x, -y-1/2, z-1/2'

loop_
_atom_site_label
_atom_site_type_symbol
_atom_site_fract_x
_atom_site_fract_y
_atom_site_fract_z
_atom_site_U_iso_or_equiv
_atom_site_adp_type
_atom_site_occupancy
_atom_site_symmetry_multiplicity
_atom_site_calc_flag
_atom_site_refinement_flags
Ni1 Ni 0.26123(4) 0.24034(3) 0.26390(2) 0.02743(12) Uani 1 1 d .
Tb1 Tb 0.213845(17) 0.091768(12) 0.137399(9) 0.02549(6) Uani 1 1 d .
N1 N 0.0657(3) 0.1922(2) 0.03465(19) 0.0409(9) Uani 1 1 d .
N2 N 0.4124(3) 0.00951(19) 0.2326(2) 0.0352(8) Uani 1 1 d .
N3 N 0.2242(3) -0.0720(2) 0.08915(18) 0.0355(9) Uani 1 1 d .
O1 O 0.1160(2) 0.16361(14) 0.22637(12) 0.0289(6) Uani 1 1 d .
O2 O 0.1366(2) 0.28616(16) 0.33267(13) 0.0359(7) Uani 1 1 d .
O3 O -0.0460(2) 0.07059(15) 0.15505(12) 0.0294(7) Uani 1 1 d .
O4 O 0.3613(2) 0.18887(14) 0.18803(12) 0.0273(6) Uani 1 1 d .
O5 O 0.4293(2) 0.30697(15) 0.29232(13) 0.0340(7) Uani 1 1 d .
O6 O 0.4056(2) 0.14220(15) 0.06444(13) 0.0320(6) Uani 1 1 d .
O7 O 0.3380(2) 0.15634(15) 0.33482(13) 0.0348(7) Uani 1 1 d .
H29 H 0.3363 0.1028 0.3176 0.042 Uiso 1 1 d R
O8 O 0.1840(3) 0.32425(16) 0.19320(14) 0.0482(8) Uani 1 1 d .
H30 H 0.1475 0.3006 0.1503 0.058 Uiso 1 1 d R
O9 O 0.0034(3) 0.2367(2) -0.00517(16) 0.0641(10) Uani 1 1 d .
O10 O 0.1214(3) 0.21744(17) 0.09134(14) 0.0439(7) Uani 1 1 d .
O11 O 0.0841(2) 0.11857(18) 0.02392(13) 0.0408(7) Uani 1 1 d .
O12 O 0.4976(3) -0.01817(17) 0.27512(16) 0.0520(8) Uani 1 1 d .
O13 O 0.4364(2) 0.01769(16) 0.17006(15) 0.0377(7) Uani 1 1 d .
O14 O 0.2897(2) 0.03247(15) 0.24977(13) 0.0334(7) Uani 1 1 d .
O15 O 0.2520(3) -0.14112(16) 0.07558(15) 0.0476(8) Uani 1 1 d .
O16 O 0.2574(2) -0.01393(16) 0.05196(13) 0.0377(7) Uani 1 1 d .
O17 O 0.1624(2) -0.05422(15) 0.14275(13) 0.0335(7) Uani 1 1 d .
C1 C -0.0153(3) 0.1610(2) 0.24539(19) 0.0233(8) Uani 1 1 d .
C2 C -0.1076(3) 0.1091(2) 0.20825(18) 0.0244(9) Uani 1 1 d .
C3 C -0.2439(3) 0.0986(2) 0.22629(19) 0.0279(9) Uani 1 1 d .
H1 H -0.3041 0.0640 0.2016 0.033 Uiso 1 1 calc R
C4 C -0.2900(4) 0.1402(2) 0.2818(2) 0.0368(11) Uani 1 1 d .
H2 H -0.3810 0.1317 0.2952 0.044 Uiso 1 1 calc R
C5 C -0.2064(3) 0.1930(2) 0.3172(2) 0.0332(10) Uani 1 1 d .
H3 H -0.2410 0.2212 0.3536 0.040 Uiso 1 1 calc R
C6 C -0.0662(3) 0.2054(2) 0.29902(18) 0.0250(9) Uani 1 1 d .
C7 C 0.0129(4) 0.2651(2) 0.33807(19) 0.0322(10) Uani 1 1 d .
H4 H -0.0352 0.2911 0.3716 0.039 Uiso 1 1 calc R
C8 C -0.1360(3) 0.0194(2) 0.1129(2) 0.0404(11) Uani 1 1 d .
H5 H -0.1626 -0.0260 0.1392 0.061 Uiso 1 1 calc R
H6 H -0.0867 0.0017 0.0743 0.061 Uiso 1 1 calc R
H7 H -0.2188 0.0483 0.0972 0.061 Uiso 1 1 calc R
C9 C 0.4704(3) 0.2218(2) 0.15901(19) 0.0259(9) Uani 1 1 d .
C10 C 0.5030(3) 0.1957(2) 0.0952(2) 0.0304(10) Uani 1 1 d .
C11 C 0.6207(4) 0.2217(3) 0.0633(2) 0.0402(11) Uani 1 1 d .
H8 H 0.6411 0.2027 0.0203 0.048 Uiso 1 1 calc R
C12 C 0.7083(4) 0.2778(3) 0.0979(2) 0.0474(12) Uani 1 1 d .
H9 H 0.7883 0.2961 0.0778 0.057 Uiso 1 1 calc R
C13 C 0.6775(4) 0.3055(3) 0.1605(2) 0.0442(12) Uani 1 1 d .
H10 H 0.7374 0.3422 0.1828 0.053 Uiso 1 1 calc R
C14 C 0.5563(3) 0.2797(2) 0.1922(2) 0.0284(9) Uani 1 1 d .
C15 C 0.5334(4) 0.3131(2) 0.2573(2) 0.0321(10) Uani 1 1 d .
H11 H 0.6067 0.3440 0.2764 0.039 Uiso 1 1 calc R
C16 C 0.4265(4) 0.1191(3) -0.0050(2) 0.0465(12) Uani 1 1 d .
H12 H 0.4288 0.1659 -0.0332 0.070 Uiso 1 1 calc R
H13 H 0.3507 0.0851 -0.0214 0.070 Uiso 1 1 calc R
H14 H 0.5140 0.0909 -0.0067 0.070 Uiso 1 1 calc R
C17 C 0.3267(4) 0.1513(3) 0.4075(2) 0.0545(13) Uani 1 1 d .
H15 H 0.3042 0.2044 0.4248 0.082 Uiso 1 1 calc R
C18 C 0.4646(4) 0.1251(4) 0.4405(3) 0.106(2) Uani 1 1 d .
H16 H 0.4798 0.0698 0.4304 0.159 Uiso 1 1 calc R
H17 H 0.4635 0.1321 0.4892 0.159 Uiso 1 1 calc R
H18 H 0.5389 0.1565 0.4232 0.159 Uiso 1 1 calc R
C19 C 0.2098(5) 0.0955(4) 0.4223(3) 0.109(2) Uani 1 1 d .
H19 H 0.1310 0.1051 0.3905 0.163 Uiso 1 1 calc R
H20 H 0.1823 0.1042 0.4681 0.163 Uiso 1 1 calc R
H21 H 0.2412 0.0414 0.4177 0.163 Uiso 1 1 calc R
C20 C 0.1713(3) 0.4088(2) 0.1904(2) 0.0358(10) Uani 1 1 d .
H22 H 0.2257 0.4315 0.2298 0.054 Uiso 1 1 calc R
C21 C 0.2321(4) 0.4388(3) 0.1263(2) 0.0764(17) Uani 1 1 d .
H23 H 0.3278 0.4210 0.1249 0.115 Uiso 1 1 calc R
H24 H 0.2296 0.4960 0.1257 0.115 Uiso 1 1 calc R
H25 H 0.1780 0.4184 0.0871 0.115 Uiso 1 1 calc R
C22 C 0.0192(4) 0.4327(3) 0.1950(2) 0.0575(14) Uani 1 1 d .
H26 H -0.0356 0.4113 0.1566 0.086 Uiso 1 1 calc R
H27 H 0.0119 0.4899 0.1948 0.086 Uiso 1 1 calc R
H28 H -0.0154 0.4122 0.2367 0.086 Uiso 1 1 calc R

loop_
_atom_site_aniso_label
_atom_site_aniso_U_11
_atom_site_aniso_U_22
_atom_site_aniso_U_33
_atom_site_aniso_U_23
_atom_site_aniso_U_13
_atom_site_aniso_U_12
Ni1 0.0224(3) 0.0311(3) 0.0289(3) -0.0082(2) 0.0035(2) -0.0015(2)
Tb1 0.02187(9) 0.02829(10) 0.02684(10) -0.00610(10) 0.00588(7) -0.00253(9)
N1 0.041(2) 0.052(3) 0.030(2) -0.002(2) 0.0065(17) 0.000(2)
N2 0.040(2) 0.021(2) 0.044(3) -0.0038(18) -0.0051(19) -0.0065(16)
N3 0.0256(17) 0.041(3) 0.041(2) -0.0148(19) 0.0112(15) -0.0104(16)
O1 0.0193(13) 0.0364(17) 0.0316(16) -0.0107(13) 0.0076(11) -0.0042(11)
O2 0.0273(14) 0.0429(19) 0.0379(18) -0.0182(14) 0.0054(12) -0.0004(13)
O3 0.0205(12) 0.0415(19) 0.0263(15) -0.0132(13) 0.0027(10) -0.0066(11)
O4 0.0230(13) 0.0266(16) 0.0330(16) -0.0059(12) 0.0088(11) -0.0084(11)
O5 0.0296(14) 0.0341(18) 0.0384(18) -0.0068(13) 0.0026(12) -0.0035(12)
O6 0.0354(15) 0.0301(17) 0.0316(17) -0.0075(13) 0.0123(12) -0.0079(12)
O7 0.0485(16) 0.0294(17) 0.0269(17) -0.0058(13) 0.0043(12) -0.0001(13)
O8 0.0713(19) 0.0302(19) 0.041(2) -0.0112(15) -0.0156(14) 0.0113(15)
O9 0.082(2) 0.069(3) 0.040(2) 0.0066(18) -0.0131(17) 0.0135(19)
O10 0.0569(18) 0.0370(19) 0.0357(19) -0.0104(15) -0.0162(14) 0.0032(14)
O11 0.0479(17) 0.042(2) 0.0323(18) -0.0107(14) 0.0008(12) -0.0055(14)
O12 0.0480(18) 0.041(2) 0.064(2) 0.0055(17) -0.0237(16) 0.0093(15)
O13 0.0238(14) 0.0393(19) 0.050(2) -0.0063(15) 0.0049(13) -0.0012(12)
O14 0.0313(14) 0.0341(17) 0.0353(17) -0.0025(13) 0.0056(12) 0.0017(12)
O15 0.0560(18) 0.0274(19) 0.063(2) -0.0175(16) 0.0322(15) -0.0080(15)
O16 0.0503(17) 0.0333(18) 0.0305(18) -0.0025(14) 0.0097(13) -0.0088(14)
O17 0.0300(14) 0.0341(17) 0.0383(18) -0.0152(13) 0.0175(12) -0.0097(12)
C1 0.022(2) 0.026(2) 0.022(2) 0.0031(17) 0.0026(16) 0.0027(16)
C2 0.0195(18) 0.027(2) 0.026(2) -0.0009(17) -0.0006(15) 0.0025(16)
C3 0.0162(17) 0.031(2) 0.036(2) -0.002(2) 0.0010(15) -0.0042(18)
C4 0.018(2) 0.042(3) 0.051(3) -0.001(2) 0.0119(19) 0.0028(19)
C5 0.025(2) 0.036(3) 0.040(3) -0.005(2) 0.0103(18) 0.0102(18)
C6 0.0209(19) 0.028(2) 0.026(2) 0.0009(18) 0.0015(16) 0.0027(16)
C7 0.034(2) 0.037(3) 0.026(2) -0.0023(19) 0.0041(18) 0.010(2)
C8 0.030(2) 0.051(3) 0.040(3) -0.017(2) 0.0008(19) -0.006(2)
C9 0.0194(19) 0.026(2) 0.033(2) 0.0027(19) 0.0060(16) 0.0037(16)
C10 0.023(2) 0.028(2) 0.041(3) -0.004(2) 0.0058(18) -0.0049(17)
C11 0.038(2) 0.041(3) 0.044(3) -0.004(2) 0.020(2) -0.001(2)
C12 0.035(2) 0.046(3) 0.064(4) -0.004(3) 0.022(2) -0.017(2)
C13 0.028(2) 0.043(3) 0.063(3) -0.008(2) 0.010(2) -0.010(2)
C14 0.0210(19) 0.025(2) 0.039(3) -0.0056(19) 0.0011(17) -0.0042(17)
C15 0.028(2) 0.025(2) 0.042(3) 0.001(2) -0.0047(19) -0.0033(17)
C16 0.054(3) 0.048(3) 0.039(3) -0.013(2) 0.020(2) -0.015(2)
C17 0.061(3) 0.068(4) 0.034(3) 0.002(3) -0.001(2) 0.001(3)
C18 0.069(4) 0.181(8) 0.066(4) 0.002(4) -0.018(3) 0.013(4)
C19 0.112(4) 0.144(7) 0.072(5) 0.026(5) 0.020(3) -0.026(4)
C20 0.033(2) 0.033(2) 0.041(3) -0.007(2) -0.0039(17) -0.005(2)
C21 0.072(3) 0.110(5) 0.046(4) 0.003(3) -0.004(3) -0.034(3)
C22 0.040(2) 0.048(3) 0.083(4) -0.019(3) -0.010(2) 0.013(2)

loop_
_atom_type_symbol
_atom_type_description
_atom_type_scat_dispersion_real
_atom_type_scat_dispersion_imag
_atom_type_scat_source
C C 0.0033 0.0016 'International Tables Vol C Tables 4.2.6.8 and 6.1.1.4'
H H 0.0000 0.0000 'International Tables Vol C Tables 4.2.6.8 and 6.1.1.4'
N N 0.0061 0.0033 'International Tables Vol C Tables 4.2.6.8 and 6.1.1.4'
O O 0.0106 0.0060 'International Tables Vol C Tables 4.2.6.8 and 6.1.1.4'
Ni Ni 0.3393 1.1124 'International Tables Vol C Tables 4.2.6.8 and 6.1.1.4'
Tb Tb -0.1723 4.1537 'International Tables Vol C Tables 4.2.6.8 and 6.1.1.4'

loop_
_geom_angle_atom_site_label_1
_geom_angle_atom_site_label_2
_geom_angle_atom_site_label_3
_geom_angle
O1 Ni1 O2 93.98(9)
O1 Ni1 O5 170.39(9)
O2 Ni1 O5 95.45(10)
O1 Ni1 O4 78.44(9)
O2 Ni1 O4 171.95(9)
O5 Ni1 O4 92.22(9)
O1 Ni1 O8 88.86(11)
O2 Ni1 O8 89.27(11)
O5 Ni1 O8 93.08(11)
O4 Ni1 O8 87.89(10)
O1 Ni1 O7 91.07(10)
O2 Ni1 O7 90.59(10)
O5 Ni1 O7 87.01(10)
O4 Ni1 O7 92.23(10)
O8 Ni1 O7 179.84(11)
O4 Tb1 O1 65.38(7)
O4 Tb1 O10 75.50(9)
O1 Tb1 O10 71.40(9)
O4 Tb1 O14 76.48(9)
O1 Tb1 O14 69.92(8)
O10 Tb1 O14 138.98(9)
O4 Tb1 O16 131.50(8)
O1 Tb1 O16 161.88(8)
O10 Tb1 O16 115.98(9)
O14 Tb1 O16 105.02(9)
O4 Tb1 O17 141.26(8)
O1 Tb1 O17 112.52(8)
O10 Tb1 O17 142.64(8)
O14 Tb1 O17 67.57(8)
O16 Tb1 O17 51.06(8)
O4 Tb1 O13 75.99(8)
O1 Tb1 O13 115.47(9)
O10 Tb1 O13 143.59(8)
O14 Tb1 O13 51.52(9)
O16 Tb1 O13 69.33(9)
O17 Tb1 O13 70.68(8)
O4 Tb1 O11 120.17(9)
O1 Tb1 O11 111.47(8)
O10 Tb1 O11 51.03(9)
O14 Tb1 O11 162.81(8)
O16 Tb1 O11 68.08(9)
O17 Tb1 O11 97.14(9)
O13 Tb1 O11 132.64(9)
O4 Tb1 O6 64.52(8)
O1 Tb1 O6 125.23(8)
O10 Tb1 O6 76.08(8)
O14 Tb1 O6 116.86(8)
O16 Tb1 O6 72.80(8)
O17 Tb1 O6 120.05(7)
O13 Tb1 O6 71.45(8)
O11 Tb1 O6 77.04(8)
O4 Tb1 O3 127.32(8)
O1 Tb1 O3 62.65(8)
O10 Tb1 O3 80.63(8)
O14 Tb1 O3 93.38(8)
O16 Tb1 O3 101.16(8)
O17 Tb1 O3 70.31(7)
O13 Tb1 O3 135.32(8)
O11 Tb1 O3 73.34(8)
O6 Tb1 O3 149.76(8)
O4 Tb1 N3 139.99(8)
O1 Tb1 N3 138.24(9)
O10 Tb1 N3 135.64(9)
O14 Tb1 N3 84.03(9)
O16 Tb1 N3 25.68(8)
O17 Tb1 N3 25.74(7)
O13 Tb1 N3 64.59(9)
O11 Tb1 N3 84.62(10)
O6 Tb1 N3 95.34(8)
O3 Tb1 N3 87.93(8)
O4 Tb1 N1 98.34(10)
O1 Tb1 N1 91.04(9)
O10 Tb1 N1 25.49(9)
O14 Tb1 N1 160.79(9)
O16 Tb1 N1 92.32(10)
O17 Tb1 N1 120.34(10)
O13 Tb1 N1 145.90(9)
O11 Tb1 N1 25.55(9)
O6 Tb1 N1 75.79(8)
O3 Tb1 N1 74.88(8)
N3 Tb1 N1 110.17(10)
O9 N1 O11 124.2(4)
O9 N1 O10 121.4(4)
O11 N1 O10 114.4(4)
O9 N1 Tb1 176.5(3)
O11 N1 Tb1 59.1(2)
O10 N1 Tb1 55.4(2)
O12 N2 O13 123.4(3)
O12 N2 O14 120.7(4)
O13 N2 O14 115.9(3)
O12 N2 Tb1 174.1(3)
O13 N2 Tb1 58.61(18)
O14 N2 Tb1 57.61(17)
O15 N3 O16 122.7(3)
O15 N3 O17 121.3(3)
O16 N3 O17 116.0(3)
O15 N3 Tb1 168.1(3)
O16 N3 Tb1 58.35(18)
O17 N3 Tb1 58.87(18)
C1 O1 Ni1 124.2(2)
C1 O1 Tb1 127.7(2)
Ni1 O1 Tb1 107.82(9)
C7 O2 Ni1 123.5(2)
C2 O3 C8 116.4(2)
C2 O3 Tb1 119.70(19)
C8 O3 Tb1 123.9(2)
C9 O4 Ni1 123.6(2)
C9 O4 Tb1 125.0(2)
Ni1 O4 Tb1 108.31(9)
C15 O5 Ni1 122.9(3)
C10 O6 C16 117.0(3)
C10 O6 Tb1 117.0(2)
C16 O6 Tb1 126.0(2)
C17 O7 Ni1 131.1(2)
C20 O8 Ni1 136.5(2)
N1 O10 Tb1 99.1(2)
N1 O11 Tb1 95.4(2)
N2 O13 Tb1 95.9(2)
N2 O14 Tb1 96.3(2)
N3 O16 Tb1 96.0(2)
N3 O17 Tb1 95.4(2)
O1 C1 C6 124.7(3)
O1 C1 C2 116.5(3)
C6 C1 C2 118.8(3)
C3 C2 O3 125.5(3)
C3 C2 C1 121.1(3)
O3 C2 C1 113.4(3)
C2 C3 C4 118.9(3)
C5 C4 C3 121.8(3)
C4 C5 C6 120.2(4)
C1 C6 C5 119.0(3)
C1 C6 C7 125.0(3)
C5 C6 C7 116.0(3)
O2 C7 C6 128.4(3)
O4 C9 C10 118.6(3)
O4 C9 C14 122.5(3)
C10 C9 C14 118.9(3)
C11 C10 C9 122.7(4)
C11 C10 O6 122.8(4)
C9 C10 O6 114.5(3)
C10 C11 C12 117.8(4)
C13 C12 C11 120.8(3)
C12 C13 C14 121.2(4)
C13 C14 C9 118.6(4)
C13 C14 C15 116.6(3)
C9 C14 C15 124.8(3)
O5 C15 C14 129.2(3)
O7 C17 C18 109.3(4)
O7 C17 C19 109.2(4)
C18 C17 C19 112.2(5)
O8 C20 C21 109.2(3)
O8 C20 C22 110.0(3)
C21 C20 C22 112.3(4)

loop_
_geom_bond_atom_site_label_1
_geom_bond_atom_site_label_2
_geom_bond_distance
Ni1 O1 1.997(2)
Ni1 O2 1.998(2)
Ni1 O5 2.003(2)
Ni1 O4 2.005(2)
Ni1 O8 2.077(3)
Ni1 O7 2.079(3)
Tb1 O4 2.332(2)
Tb1 O1 2.353(2)
Tb1 O10 2.435(3)
Tb1 O14 2.481(3)
Tb1 O16 2.487(3)
Tb1 O17 2.498(3)
Tb1 O13 2.507(2)
Tb1 O11 2.517(3)
Tb1 O6 2.527(2)
Tb1 O3 2.543(2)
Tb1 N3 2.905(3)
Tb1 N1 2.921(4)
N1 O9 1.208(4)
N1 O11 1.266(4)
N1 O10 1.273(4)
N2 O12 1.220(4)
N2 O13 1.265(4)
N2 O14 1.294(3)
N3 O15 1.221(4)
N3 O16 1.266(4)
N3 O17 1.267(3)
O1 C1 1.325(3)
O2 C7 1.241(4)
O3 C2 1.384(4)
O3 C8 1.438(4)
O4 C9 1.332(4)
O5 C15 1.242(4)
O6 C10 1.400(4)
O6 C16 1.437(4)
O7 C17 1.435(5)
O8 C20 1.423(5)
C1 C6 1.396(5)
C1 C2 1.408(5)
C2 C3 1.376(4)
C3 C4 1.384(5)
C4 C5 1.353(5)
C5 C6 1.416(4)
C6 C7 1.444(5)
C9 C10 1.375(5)
C9 C14 1.404(5)
C10 C11 1.385(4)
C11 C12 1.404(5)
C12 C13 1.357(5)
C13 C14 1.409(4)
C14 C15 1.419(5)
C17 C18 1.495(6)
C17 C19 1.495(6)
C20 C21 1.499(5)
C20 C22 1.510(4)
